data_1567128
loop_
_publ_author_name
'Jir\'at, Jan'
'Babor, Martin'
'Ridvan, Lud\<ek'
'Sko\<repov\'a, Eli\<ska'
'Du\<sek, Michal'
'\<So\'o\<s, Miroslav'

_publ_section_title
;
 Structure--property relations of a unique and systematic dataset of 19
 isostructural multicomponent apremilast forms
;
_journal_coeditor_code ED5027
_journal_issue 4
_journal_name_full IUCrJ
_journal_page_first
;
;
_journal_paper_doi 10.1107/S2052252522005577
_journal_volume 9
_journal_year 2022
_chemical_absolute_configuration ad
_chemical_formula_moiety 'C26 H30.50 N2 O7 S1'
_chemical_formula_sum 'C26 H30.5 N2 O7 S'
_chemical_formula_weight 515.10
_space_group_IT_number 92
_space_group_name_Hall 'P 4abw 2nw'
_space_group_name_H-M_alt 'P 41 21 2'
_symmetry_cell_setting tetragonal
_symmetry_space_group_name_H-M 'P 41 21 2'
_atom_sites_solution_hydrogens difmap
_atom_sites_solution_primary direct
_cell_angle_alpha 90
_cell_angle_beta 90
_cell_angle_gamma 90
_cell_formula_units_Z 8
_cell_length_a 13.18500(10)
_cell_length_b 13.18500(10)
_cell_length_c 28.59300(10)
_cell_measurement_reflns_used 65234
_cell_measurement_temperature 120
_cell_measurement_theta_max 68
_cell_measurement_theta_min 4
_cell_volume 4970.73(6)
_computing_cell_refinement
; 
 CrysAlisPro (Rigaku Oxford Diffraction, 2017) 
;
_computing_data_collection 'SuperNova, (Oxford Diffraction, 2010)'
_computing_data_reduction
; 
 CrysAlisPro (Rigaku Oxford Diffraction, 2017) 
;
_computing_molecular_graphics 'CAMERON (Watkin et al., 1996)'
_computing_publication_material 'CRYSTALS (Betteridge et al., 2003)'
_computing_structure_refinement 'CRYSTALS (Betteridge et al., 2003)'
_computing_structure_solution 'SIR92 (Altomare et al., 1994)'
_diffrn_ambient_temperature 120
_diffrn_measured_fraction_theta_full 0.999
_diffrn_measured_fraction_theta_max 0.999
_diffrn_measurement_device Area
_diffrn_measurement_device_type 'Oxford Diffraction SuperNova'
_diffrn_measurement_method \w
_diffrn_radiation_monochromator 'focussing mirrors'
_diffrn_radiation_type 'Cu K\a'
_diffrn_radiation_wavelength 1.54180
_diffrn_reflns_av_R_equivalents 0.031
_diffrn_reflns_limit_h_max 15
_diffrn_reflns_limit_h_min -15
_diffrn_reflns_limit_k_max 15
_diffrn_reflns_limit_k_min -15
_diffrn_reflns_limit_l_max 34
_diffrn_reflns_limit_l_min -34
_diffrn_reflns_number 97817
_diffrn_reflns_theta_full 67.660
_diffrn_reflns_theta_max 67.660
_diffrn_reflns_theta_min 3.692
_diffrn_standards_number 0
_exptl_absorpt_coefficient_mu 1.577
_exptl_absorpt_correction_T_max 0.84
_exptl_absorpt_correction_T_min 0.46
_exptl_absorpt_correction_type multi-scan
_exptl_absorpt_process_details
; 
 CrysAlisPro (Rigaku Oxford Diffraction, 2017) 
;
_exptl_crystal_colour colorless
_exptl_crystal_density_diffrn 1.377
_exptl_crystal_density_meas ?
_exptl_crystal_density_method 'not measured'
_exptl_crystal_description plate
_exptl_crystal_F_000 2180
_exptl_crystal_size_max 0.279
_exptl_crystal_size_mid 0.229
_exptl_crystal_size_min 0.110
_refine_diff_density_max 0.32
_refine_diff_density_min -0.78
_refine_ls_abs_structure_details
; 
 Parsons, Flack & Wagner (2013), 
 1844 Friedel Pairs 
;
_refine_ls_abs_structure_Flack -0.001(2)
_refine_ls_extinction_coef 46(3)
_refine_ls_extinction_method 'Larson (1970), Equation 22'
_refine_ls_goodness_of_fit_ref 0.9300
_refine_ls_hydrogen_treatment constr
_refine_ls_matrix_type full
_refine_ls_number_parameters 333
_refine_ls_number_reflns 4498
_refine_ls_number_restraints 46
_refine_ls_R_factor_all 0.0277
_refine_ls_R_factor_gt 0.0274
_refine_ls_shift/su_max 0.0012206
_refine_ls_shift/su_mean 0.0000466
_refine_ls_structure_factor_coef Fsqd
_refine_ls_weighting_details
;
 Method, part 1, Chebychev polynomial, (Watkin, 1994, Prince, 1982) 
 [weight] = 1.0/[A~0~*T~0~(x)+A~1~*T~1~(x) ... +A~n-1~]*T~n-1~(x)] 
 where A~i~ are the Chebychev coefficients listed below and x= Fcalc/Fmax 
 Method = Robust Weighting (Prince, 1982) 
 W = [weight] * [1-(deltaF/6*sigmaF)^2^]^2^ 
 A~i~ are: 
 971. 0.155E+04 843. 281. 
;
_refine_ls_weighting_scheme calc
_refine_ls_wR_factor_all 0.0598
_refine_ls_wR_factor_gt 0.0595
_refine_ls_wR_factor_ref 0.0598
_reflns_limit_h_max 11
_reflns_limit_h_min -10
_reflns_limit_k_max 15
_reflns_limit_k_min 0
_reflns_limit_l_max 34
_reflns_limit_l_min 0
_reflns_number_gt 4440
_reflns_number_total 4498
_reflns_threshold_expression I>2.0\s(I)
_oxford_diffrn_Wilson_B_factor 1.87
_oxford_diffrn_Wilson_scale 0.09
_oxford_refine_ls_r_factor_ref 0.0277
_oxford_refine_ls_scale 3.57(3)
_oxford_reflns_number_all 4498
_cod_data_source_file ed5027.cif
_cod_data_source_block Apremilast_paraxylene
_cod_depositor_comments
;
The following automatic conversions were performed:

data item '_exptl_crystal_density_meas' value 'not measured' was
changed to '?' -- the value is perceived as not measured.

Automatic conversion script
Id: cif_fix_values 7556 2019-12-06 15:28:31Z antanas 
;
_cod_original_cell_volume 4970.73(8)
_cod_original_sg_symbol_H-M 'P 41 21 2 '
_cod_original_formula_sum 'C26 H30.50 N2 O7 S1'
_cod_database_code 1567128
_oxford_refine_reflns_threshold_expression_ref I>-3.0\s(I)
_oxford_hooft_y -0.0000(7)
_oxford_bijvoet_difference -0.001(2)
_oxford_refined_flack_x 0.004(16)

loop_
_symmetry_equiv_pos_as_xyz
x,y,z
-y+1/2,x+1/2,z+1/4
-x,-y,z+1/2
y+1/2,-x+1/2,z+3/4
-x+1/2,y+1/2,-z+1/4
y,x,-z
x+1/2,-y+1/2,-z+3/4
-y,-x,-z+1/2

loop_
_atom_site_label
_atom_site_type_symbol
_atom_site_fract_x
_atom_site_fract_y
_atom_site_fract_z
_atom_site_U_iso_or_equiv
_atom_site_occupancy
_atom_site_adp_type
_atom_site_refinement_flags_posn
_atom_site_refinement_flags_adp
_atom_site_refinement_flags_occupancy
_atom_site_disorder_assembly
_atom_site_disorder_group
_atom_site_attached_hydrogens
S1 S 0.41595(4) 0.17294(4) 0.464742(16) 0.0220 1.0000 Uani . . . . . .
O2 O 0.32619(11) 0.21876(11) 0.44496(5) 0.0281 1.0000 Uani . . . . . .
O3 O 0.45695(11) 0.08485(11) 0.44171(5) 0.0318 1.0000 Uani . . . . . .
C4 C 0.39237(17) 0.14366(18) 0.52390(7) 0.0337 1.0000 Uani . . . . . .
C5 C 0.51135(14) 0.26710(14) 0.46951(6) 0.0209 1.0000 Uani . . . . . .
C6 C 0.55298(14) 0.30413(14) 0.42271(6) 0.0197 1.0000 Uani . . . . . .
N7 N 0.47209(12) 0.35062(12) 0.39377(5) 0.0191 1.0000 Uani . . . . . .
C8 C 0.40838(14) 0.42905(14) 0.40826(6) 0.0195 1.0000 Uani . . . . . .
C9 C 0.33061(14) 0.44164(14) 0.37099(6) 0.0195 1.0000 Uani . . . . . .
C10 C 0.35046(14) 0.36987(13) 0.33659(6) 0.0181 1.0000 Uani . . . . . .
C11 C 0.44020(14) 0.31037(14) 0.35103(6) 0.0183 1.0000 Uani . . . . . .
O12 O 0.41718(11) 0.47532(10) 0.44476(4) 0.0248 1.0000 Uani . . . . . .
O13 O 0.48095(10) 0.24026(10) 0.33065(4) 0.0233 1.0000 Uani . . . . . .
C14 C 0.25166(15) 0.50996(15) 0.36725(7) 0.0234 1.0000 Uani . . . . . .
C15 C 0.19221(15) 0.50244(15) 0.32708(7) 0.0252 1.0000 Uani . . . . . .
C16 C 0.21127(14) 0.43152(14) 0.29206(7) 0.0227 1.0000 Uani . . . . . .
C17 C 0.29236(14) 0.36289(14) 0.29639(6) 0.0191 1.0000 Uani . . . . . .
N18 N 0.31978(12) 0.28975(12) 0.26321(5) 0.0210 1.0000 Uani . . . . . .
C19 C 0.27730(15) 0.27130(15) 0.22021(6) 0.0228 1.0000 Uani . . . . . .
C20 C 0.33594(16) 0.19658(16) 0.19115(7) 0.0283 1.0000 Uani . . . . . .
O21 O 0.19965(11) 0.31228(11) 0.20653(4) 0.0277 1.0000 Uani . . . . . .
C22 C 0.64330(14) 0.37427(14) 0.42984(6) 0.0203 1.0000 Uani . . . . . .
C23 C 0.65628(14) 0.42961(14) 0.47124(6) 0.0212 1.0000 Uani . . . . . .
C24 C 0.74127(15) 0.49010(15) 0.47779(6) 0.0219 1.0000 Uani . . . . . .
C25 C 0.81534(14) 0.49611(15) 0.44246(7) 0.0235 1.0000 Uani . . . . . .
C26 C 0.80205(15) 0.44154(16) 0.40148(7) 0.0252 1.0000 Uani . . . . . .
C27 C 0.71625(15) 0.38078(15) 0.39541(7) 0.0239 1.0000 Uani . . . . . .
O28 O 0.75978(11) 0.54603(11) 0.51735(5) 0.0271 1.0000 Uani . . . . . .
C29 C 0.68238(16) 0.54356(17) 0.55291(7) 0.0284 1.0000 Uani . . . . . .
C30 C 0.7125(2) 0.6155(2) 0.59124(9) 0.0474 1.0000 Uani . . . . . .
O31 O 0.89741(11) 0.55618(12) 0.45196(5) 0.0319 1.0000 Uani . . . . . .
C32 C 0.96898(17) 0.5685(2) 0.41495(8) 0.0393 1.0000 Uani . . . . . .
C34 C 0.3908(2) 0.6092(2) 0.2500 0.0850 1.0000 Uani DS TU . . . .
C35 C 0.4557(2) 0.5997(2) 0.28672(11) 0.0652 1.0000 Uani D U . . . .
C36 C 0.5292(2) 0.5258(2) 0.28705(9) 0.0515 1.0000 Uani D U . . . .
C37 C 0.53975(17) 0.46025(17) 0.2500 0.0445 1.0000 Uani DS TU . . . .
C38 C 0.6194(2) 0.3806(2) 0.2500 0.1108 1.0000 Uani DS TU . . . .
H43 H 0.4573 0.1288 0.5387 0.0507 1.0000 Uiso R . . . . .
H42 H 0.3579 0.2017 0.5388 0.0504 1.0000 Uiso R . . . . .
H52 H 0.5665 0.2380 0.4871 0.0244 1.0000 Uiso R . . . . .
H51 H 0.4832 0.3238 0.4872 0.0237 1.0000 Uiso R . . . . .
H61 H 0.5763 0.2432 0.4050 0.0220 1.0000 Uiso R . . . . .
H141 H 0.2386 0.5606 0.3911 0.0266 1.0000 Uiso R . . . . .
H151 H 0.1378 0.5478 0.3225 0.0296 1.0000 Uiso R . . . . .
H161 H 0.1687 0.4302 0.2650 0.0267 1.0000 Uiso R . . . . .
H201 H 0.2954 0.1732 0.1651 0.0425 1.0000 Uiso R . . . . .
H202 H 0.3973 0.2292 0.1791 0.0431 1.0000 Uiso R . . . . .
H203 H 0.3558 0.1380 0.2094 0.0432 1.0000 Uiso R . . . . .
H231 H 0.6065 0.4259 0.4943 0.0245 1.0000 Uiso R . . . . .
H261 H 0.8508 0.4447 0.3770 0.0294 1.0000 Uiso R . . . . .
H271 H 0.7075 0.3417 0.3668 0.0277 1.0000 Uiso R . . . . .
H291 H 0.6762 0.4733 0.5655 0.0340 1.0000 Uiso R . . . . .
H292 H 0.6163 0.5644 0.5395 0.0349 1.0000 Uiso R . . . . .
H303 H 0.6626 0.6144 0.6163 0.0717 1.0000 Uiso R . . . . .
H302 H 0.7807 0.6011 0.6032 0.0704 1.0000 Uiso R . . . . .
H301 H 0.7169 0.6864 0.5776 0.0701 1.0000 Uiso R . . . . .
H323 H 1.0239 0.6144 0.4265 0.0576 1.0000 Uiso R . . . . .
H322 H 0.9983 0.5037 0.4052 0.0586 1.0000 Uiso R . . . . .
H321 H 0.9359 0.6012 0.3878 0.0570 1.0000 Uiso R . . . . .
H181 H 0.3720 0.2553 0.2704 0.0230 1.0000 Uiso R . . . . .
H41 H 0.3492 0.0854 0.5244 0.0493 1.0000 Uiso R . . . . .
C33 C 0.3106(3) 0.6894(3) 0.2500 0.1633 1.0000 Uani S TU . . . .
H351 H 0.4497 0.6486 0.3125 0.0827 1.0000 Uiso R . . . . .
H361 H 0.5734 0.5215 0.3128 0.0655 1.0000 Uiso R . . . . .
H381 H 0.6357 0.3399 0.2201 0.1638 0.5000 Uiso R . . . . .
H382 H 0.6940 0.4003 0.2574 0.1643 0.5000 Uiso R . . . . .
H383 H 0.6164 0.3205 0.2732 0.1630 0.5000 Uiso R . . . . .
H331 H 0.2723 0.6850 0.2219 0.1903 1.0000 Uiso R . . . . .
H332 H 0.3416 0.7543 0.2520 0.1903 1.0000 Uiso R . . . . .
H333 H 0.2670 0.6798 0.2761 0.1903 1.0000 Uiso R . . . . .

loop_
_atom_site_aniso_label
_atom_site_aniso_U_11
_atom_site_aniso_U_22
_atom_site_aniso_U_33
_atom_site_aniso_U_23
_atom_site_aniso_U_13
_atom_site_aniso_U_12
S1 0.0216(2) 0.0229(2) 0.0215(2) 0.00168(18) -0.00278(19) -0.00309(18)
O2 0.0228(7) 0.0350(8) 0.0264(7) 0.0042(6) -0.0043(6) -0.0023(6)
O3 0.0335(8) 0.0260(7) 0.0359(8) -0.0064(7) -0.0031(7) -0.0025(6)
C4 0.0342(12) 0.0398(13) 0.0270(11) 0.0094(9) -0.0018(9) -0.0060(10)
C5 0.0221(9) 0.0215(10) 0.0189(9) -0.0013(7) -0.0026(7) -0.0018(7)
C6 0.0195(9) 0.0222(9) 0.0174(8) -0.0012(7) 0.0000(7) 0.0034(7)
N7 0.0205(8) 0.0209(8) 0.0158(7) -0.0018(6) -0.0003(6) 0.0012(6)
C8 0.0213(9) 0.0183(9) 0.0188(9) 0.0006(7) 0.0044(8) -0.0023(7)
C9 0.0213(9) 0.0187(9) 0.0186(8) -0.0001(7) 0.0034(7) -0.0032(7)
C10 0.0181(9) 0.0172(9) 0.0189(9) 0.0016(7) 0.0027(7) -0.0029(7)
C11 0.0188(9) 0.0195(9) 0.0165(8) 0.0003(7) 0.0029(7) -0.0024(7)
O12 0.0304(7) 0.0245(7) 0.0196(6) -0.0061(6) 0.0012(6) 0.0002(6)
O13 0.0250(7) 0.0243(7) 0.0206(6) -0.0056(6) 0.0003(5) 0.0036(5)
C14 0.0249(10) 0.0223(10) 0.0230(9) -0.0017(8) 0.0044(8) 0.0003(8)
C15 0.0225(10) 0.0242(10) 0.0289(10) 0.0007(8) 0.0025(8) 0.0035(8)
C16 0.0214(9) 0.0244(10) 0.0224(9) 0.0009(8) -0.0011(8) 0.0004(8)
C17 0.0213(9) 0.0191(9) 0.0170(9) 0.0009(7) 0.0022(7) -0.0028(7)
N18 0.0218(8) 0.0226(8) 0.0185(7) -0.0034(6) -0.0007(6) 0.0018(7)
C19 0.0261(10) 0.0243(10) 0.0180(9) 0.0003(8) 0.0018(8) -0.0062(8)
C20 0.0324(11) 0.0312(11) 0.0213(9) -0.0056(8) 0.0018(9) 0.0007(9)
O21 0.0276(8) 0.0353(8) 0.0203(7) -0.0017(6) -0.0049(6) 0.0014(6)
C22 0.0198(9) 0.0212(9) 0.0200(9) 0.0013(7) -0.0004(7) 0.0025(7)
C23 0.0212(9) 0.0221(10) 0.0202(9) -0.0012(7) 0.0027(7) -0.0001(7)
C24 0.0227(10) 0.0224(10) 0.0205(9) -0.0003(7) -0.0013(8) 0.0013(7)
C25 0.0183(9) 0.0252(10) 0.0269(10) 0.0041(8) -0.0013(8) -0.0017(7)
C26 0.0223(10) 0.0306(11) 0.0227(9) 0.0025(8) 0.0029(8) 0.0016(8)
C27 0.0236(10) 0.0295(10) 0.0188(9) 0.0000(8) 0.0007(7) 0.0030(8)
O28 0.0265(7) 0.0293(8) 0.0255(7) -0.0075(6) 0.0019(6) -0.0071(6)
C29 0.0244(10) 0.0349(11) 0.0260(10) -0.0088(9) 0.0012(8) -0.0006(9)
C30 0.0453(15) 0.0599(17) 0.0370(13) -0.0229(12) 0.0052(11) -0.0101(13)
O31 0.0234(7) 0.0403(9) 0.0320(8) 0.0016(7) 0.0020(6) -0.0113(6)
C32 0.0242(11) 0.0619(16) 0.0318(11) 0.0165(11) -0.0017(9) -0.0134(11)
C34 0.0468(15) 0.0468(15) 0.161(4) 0.053(2) 0.053(2) 0.0130(19)
C35 0.079(2) 0.0336(14) 0.082(2) -0.0126(14) 0.0505(17) -0.0176(14)
C36 0.0479(14) 0.0625(16) 0.0443(13) 0.0104(13) 0.0059(12) -0.0272(13)
C37 0.0325(10) 0.0325(10) 0.068(2) 0.0238(12) 0.0238(12) 0.0063(14)
C38 0.076(2) 0.076(2) 0.181(5) 0.083(3) 0.083(3) 0.049(3)
C33 0.088(3) 0.088(3) 0.314(8) 0.105(4) 0.105(4) 0.049(3)

loop_
_atom_type_symbol
_atom_type_scat_dispersion_real
_atom_type_scat_dispersion_imag
_atom_type_scat_Cromer_Mann_a1
_atom_type_scat_Cromer_Mann_b1
_atom_type_scat_Cromer_Mann_a2
_atom_type_scat_Cromer_Mann_b2
_atom_type_scat_Cromer_Mann_a3
_atom_type_scat_Cromer_Mann_b3
_atom_type_scat_Cromer_Mann_a4
_atom_type_scat_Cromer_Mann_b4
_atom_type_scat_Cromer_Mann_c
_atom_type_scat_source
C 0.0181 0.0091 2.3100 20.8439 1.0200 10.2075 1.5886 0.5687 0.8650 51.6512 0.2156 'International Tables Vol C 4.2.6.8 and 6.1.1.4'
H 0.0000 0.0000 0.4930 10.5109 0.3229 26.1257 0.1402 3.1424 0.0408 57.7998 0.0030 'International Tables Vol C 4.2.6.8 and 6.1.1.4'
N 0.0311 0.0180 12.2126 0.0057 3.1322 9.8933 2.0125 28.9975 1.1663 0.5826 -11.5290 'International Tables Vol C 4.2.6.8 and 6.1.1.4'
O 0.0492 0.0322 3.0485 13.2771 2.2868 5.7011 1.5463 0.3239 0.8670 32.9089 0.2508 'International Tables Vol C 4.2.6.8 and 6.1.1.4'
S 0.3331 0.5567 6.9053 1.4679 5.2034 22.2151 1.4379 0.2536 1.5863 56.1720 0.8669 'International Tables Vol C 4.2.6.8 and 6.1.1.4'

loop_
_geom_angle_atom_site_label_1
_geom_angle_site_symmetry_1
_geom_angle_atom_site_label_2
_geom_angle_site_symmetry_2
_geom_angle_atom_site_label_3
_geom_angle_site_symmetry_3
_geom_angle
_geom_angle_publ_flag
O2 . S1 . O3 . 117.76(9) yes
O2 . S1 . C4 . 108.84(10) yes
O3 . S1 . C4 . 109.17(11) yes
O2 . S1 . C5 . 108.58(9) yes
O3 . S1 . C5 . 109.49(9) yes
C4 . S1 . C5 . 101.81(9) yes
S1 . C4 . H43 . 107.8 no
S1 . C4 . H42 . 109.0 no
H43 . C4 . H42 . 111.9 no
S1 . C4 . H41 . 107.2 no
H43 . C4 . H41 . 110.8 no
H42 . C4 . H41 . 110.0 no
S1 . C5 . C6 . 114.31(13) yes
S1 . C5 . H52 . 107.3 no
C6 . C5 . H52 . 108.2 no
S1 . C5 . H51 . 107.9 no
C6 . C5 . H51 . 110.3 no
H52 . C5 . H51 . 108.7 no
C5 . C6 . N7 . 111.28(15) yes
C5 . C6 . C22 . 111.01(15) yes
N7 . C6 . C22 . 112.74(15) yes
C5 . C6 . H61 . 107.4 no
N7 . C6 . H61 . 105.7 no
C22 . C6 . H61 . 108.4 no
C6 . N7 . C8 . 125.01(14) yes
C6 . N7 . C11 . 123.22(15) yes
C8 . N7 . C11 . 111.10(15) yes
N7 . C8 . C9 . 106.55(14) yes
N7 . C8 . O12 . 124.75(18) yes
C9 . C8 . O12 . 128.70(18) yes
C8 . C9 . C10 . 107.52(16) yes
C8 . C9 . C14 . 130.37(17) yes
C10 . C9 . C14 . 122.10(18) yes
C9 . C10 . C11 . 108.32(16) yes
C9 . C10 . C17 . 121.91(17) yes
C11 . C10 . C17 . 129.75(17) yes
C10 . C11 . N7 . 106.48(15) yes
C10 . C11 . O13 . 128.48(17) yes
N7 . C11 . O13 . 125.04(17) yes
C9 . C14 . C15 . 116.18(18) yes
C9 . C14 . H141 . 121.9 no
C15 . C14 . H141 . 121.9 no
C14 . C15 . C16 . 122.59(18) yes
C14 . C15 . H151 . 119.8 no
C16 . C15 . H151 . 117.6 no
C15 . C16 . C17 . 120.40(18) yes
C15 . C16 . H161 . 119.2 no
C17 . C16 . H161 . 120.4 no
C16 . C17 . C10 . 116.81(17) yes
C16 . C17 . N18 . 125.45(17) yes
C10 . C17 . N18 . 117.73(17) yes
C17 . N18 . C19 . 128.57(17) yes
C17 . N18 . H181 . 114.4 no
C19 . N18 . H181 . 116.9 no
N18 . C19 . C20 . 113.67(17) yes
N18 . C19 . O21 . 123.38(18) yes
C20 . C19 . O21 . 122.95(17) yes
C19 . C20 . H201 . 110.5 no
C19 . C20 . H202 . 109.3 no
H201 . C20 . H202 . 109.0 no
C19 . C20 . H203 . 111.3 no
H201 . C20 . H203 . 108.1 no
H202 . C20 . H203 . 108.5 no
C6 . C22 . C23 . 121.69(16) yes
C6 . C22 . C27 . 119.22(17) yes
C23 . C22 . C27 . 119.05(18) yes
C22 . C23 . C24 . 120.79(17) yes
C22 . C23 . H231 . 119.0 no
C24 . C23 . H231 . 120.2 no
C23 . C24 . C25 . 119.72(17) yes
C23 . C24 . O28 . 124.30(17) yes
C25 . C24 . O28 . 115.98(17) yes
C24 . C25 . C26 . 119.33(17) yes
C24 . C25 . O31 . 116.04(17) yes
C26 . C25 . O31 . 124.63(18) yes
C25 . C26 . C27 . 120.33(18) yes
C25 . C26 . H261 . 120.9 no
C27 . C26 . H261 . 118.7 no
C26 . C27 . C22 . 120.78(18) yes
C26 . C27 . H271 . 120.3 no
C22 . C27 . H271 . 118.9 no
C24 . O28 . C29 . 116.34(15) yes
O28 . C29 . C30 . 108.25(17) yes
O28 . C29 . H291 . 109.4 no
C30 . C29 . H291 . 110.2 no
O28 . C29 . H292 . 110.0 no
C30 . C29 . H292 . 109.9 no
H291 . C29 . H292 . 109.0 no
C29 . C30 . H303 . 110.5 no
C29 . C30 . H302 . 111.9 no
H303 . C30 . H302 . 111.1 no
C29 . C30 . H301 . 108.5 no
H303 . C30 . H301 . 109.6 no
H302 . C30 . H301 . 105.1 no
C25 . O31 . C32 . 116.23(17) yes
O31 . C32 . H323 . 107.7 no
O31 . C32 . H322 . 111.9 no
H323 . C32 . H322 . 109.7 no
O31 . C32 . H321 . 109.9 no
H323 . C32 . H321 . 108.4 no
H322 . C32 . H321 . 109.2 no
C35 8_665 C34 . C35 . 118.8(4) yes
C35 8_665 C34 . C33 . 120.62(18) yes
C35 . C34 . C33 . 120.62(18) yes
C34 . C35 . C36 . 120.9(3) yes
C34 . C35 . H351 . 117.9 no
C36 . C35 . H351 . 121.2 no
C35 . C36 . C37 . 120.8(2) yes
C35 . C36 . H361 . 119.1 no
C37 . C36 . H361 . 120.1 no
C36 8_665 C37 . C36 . 117.8(3) yes
C36 8_665 C37 . C38 . 121.11(16) yes
C36 . C37 . C38 . 121.11(16) yes
H382 8_665 C38 . C37 . 119.5 no
H382 8_665 C38 . H383 8_665 95.6 no
C37 . C38 . H383 8_665 121.0 no
H382 8_665 C38 . H381 8_665 95.8 no
C37 . C38 . H381 8_665 121.0 no
H383 8_665 C38 . H381 8_665 98.1 no
H382 8_665 C38 . H381 . 52.5 no
C37 . C38 . H381 . 121.0 no
H383 8_665 C38 . H381 . 47.8 no
H381 8_665 C38 . H381 . 118.1 no
H382 8_665 C38 . H382 . 121.0 no
C37 . C38 . H382 . 119.5 no
H383 8_665 C38 . H382 . 52.8 no
H381 8_665 C38 . H382 . 52.5 no
H381 . C38 . H382 . 95.8 no
H382 8_665 C38 . H383 . 52.8 no
C37 . C38 . H383 . 121.0 no
H383 8_665 C38 . H383 . 118.1 no
H381 8_665 C38 . H383 . 47.8 no
H381 . C38 . H383 . 98.1 no
H382 . C38 . H383 . 95.6 no
C34 . C33 . H333 8_665 109.5 no
C34 . C33 . H332 8_665 109.5 no
H333 8_665 C33 . H332 8_665 109.5 no
C34 . C33 . H331 8_665 109.5 no
H333 8_665 C33 . H331 8_665 109.5 no
H332 8_665 C33 . H331 8_665 109.5 no
C34 . C33 . H331 . 109.5 no
H333 8_665 C33 . H331 . 56.2 no
H332 8_665 C33 . H331 . 56.2 no
H331 8_665 C33 . H331 . 141.1 no
C34 . C33 . H332 . 109.5 no
H333 8_665 C33 . H332 . 56.3 no
H332 8_665 C33 . H332 . 141.1 no
H331 8_665 C33 . H332 . 56.2 no
H331 . C33 . H332 . 109.5 no
C34 . C33 . H333 . 109.5 no
H333 8_665 C33 . H333 . 141.1 no
H332 8_665 C33 . H333 . 56.3 no
H331 8_665 C33 . H333 . 56.2 no
H331 . C33 . H333 . 109.5 no
H332 . C33 . H333 . 109.5 no

loop_
_geom_bond_atom_site_label_1
_geom_bond_site_symmetry_1
_geom_bond_atom_site_label_2
_geom_bond_site_symmetry_2
_geom_bond_distance
_geom_bond_publ_flag
S1 . O2 . 1.4442(14) yes
S1 . O3 . 1.4404(15) yes
S1 . C4 . 1.763(2) yes
S1 . C5 . 1.7726(18) yes
C4 . H43 . 0.975 no
C4 . H42 . 0.987 no
C4 . H41 . 0.956 no
C5 . C6 . 1.527(2) yes
C5 . H52 . 0.964 no
C5 . H51 . 0.975 no
C6 . N7 . 1.483(2) yes
C6 . C22 . 1.521(3) yes
C6 . H61 . 0.998 no
N7 . C8 . 1.395(2) yes
N7 . C11 . 1.397(2) yes
C8 . C9 . 1.488(3) yes
C8 . O12 . 1.214(2) yes
C9 . C10 . 1.390(3) yes
C9 . C14 . 1.381(3) yes
C10 . C11 . 1.478(2) yes
C10 . C17 . 1.385(3) yes
C11 . O13 . 1.218(2) yes
C14 . C15 . 1.394(3) yes
C14 . H141 . 0.970 no
C15 . C16 . 1.393(3) yes
C15 . H151 . 0.943 no
C16 . C17 . 1.406(3) yes
C16 . H161 . 0.956 no
C17 . N18 . 1.400(2) yes
N18 . C19 . 1.373(2) yes
N18 . H181 . 0.850 no
C19 . C20 . 1.503(3) yes
C19 . O21 . 1.222(2) yes
C20 . H201 . 0.967 no
C20 . H202 . 0.978 no
C20 . H203 . 0.969 no
C22 . C23 . 1.401(3) yes
C22 . C27 . 1.379(3) yes
C23 . C24 . 1.388(3) yes
C23 . H231 . 0.932 no
C24 . C25 . 1.407(3) yes
C24 . O28 . 1.372(2) yes
C25 . C26 . 1.386(3) yes
C25 . O31 . 1.368(2) yes
C26 . C27 . 1.397(3) yes
C26 . H261 . 0.952 no
C27 . H271 . 0.973 no
O28 . C29 . 1.441(2) yes
C29 . C30 . 1.503(3) yes
C29 . H291 . 0.997 no
C29 . H292 . 0.991 no
C30 . H303 . 0.973 no
C30 . H302 . 0.980 no
C30 . H301 . 1.013 no
O31 . C32 . 1.427(3) yes
C32 . H323 . 0.999 no
C32 . H322 . 0.979 no
C32 . H321 . 0.990 no
C34 . C35 8_665 1.360(4) yes
C34 . C35 . 1.360(4) yes
C34 . C33 . 1.496(6) yes
C35 . C36 . 1.374(4) yes
C35 . H351 . 0.982 no
C36 . C37 . 1.375(3) yes
C36 . H361 . 0.940 no
C37 . C38 . 1.485(5) yes
C38 . H382 8_665 1.039 no
C38 . H383 8_665 1.035 no
C38 . H381 8_665 1.032 no
C38 . H381 . 1.032 no
C38 . H382 . 1.039 no
C38 . H383 . 1.035 no
C33 . H333 8_665 0.950 no
C33 . H332 8_665 0.950 no
C33 . H331 8_665 0.950 no
C33 . H331 . 0.950 no
C33 . H332 . 0.950 no
C33 . H333 . 0.950 no

loop_
_geom_hbond_atom_site_label_D
_geom_hbond_site_symmetry_D
_geom_hbond_atom_site_label_H
_geom_hbond_site_symmetry_H
_geom_hbond_atom_site_label_A
_geom_hbond_site_symmetry_A
_geom_hbond_angle_DHA
_geom_hbond_distance_DH
_geom_hbond_distance_HA
_geom_hbond_distance_DA
_geom_hbond_publ_flag
C4 . H42 . O2 6_556 158 0.99 2.50 3.439(3) yes
C5 . H52 . O21 7_555 169 0.96 2.47 3.425(3) yes
C5 . H51 . O12 6_556 150 0.98 2.30 3.186(3) yes
C23 . H231 . O12 6_556 180 0.93 2.46 3.390(3) yes
C26 . H261 . O3 7_555 166 0.95 2.44 3.375(3) yes
C27 . H271 . O2 7_555 134 0.97 2.49 3.240(3) yes
C32 . H323 . O21 2_655 168 1.00 2.58 3.566(3) yes
N18 . H181 . O13 . 139 0.85 2.25 2.943(3) yes
C4 . H41 . O13 2_545 139 0.96 2.42 3.208(3) yes
C38 . H381 . O2 4_554 140 1.03 2.55 3.410(3) yes
